data_4305116
loop_
_publ_author_name
'Jaime A. Flores'
'H. V. Rasika Dias'

_publ_contact_author_address
;Department of Chemistry and Biochemistry
The University of Texas at Arlington
Arlington, Texas 76019-0065, USA
;
_publ_contact_author_email dias@uta.edu
_publ_contact_author_fax 817-272-3808
_publ_contact_author_name 'Prof. H. V. R. Dias'
_publ_contact_author_phone 817-272-3813
_publ_section_title
;
Gold(I) Ethylene and Copper(I) Ethylene Complexes Supported by a
Polyhalogenated Triazapentadienyl Ligand
;
_journal_name_full 'Inorganic Chemistry'
_journal_page_first 4448
_journal_page_last 4450
_journal_paper_doi 10.1021/ic800373u
_journal_volume 47
_journal_year 2008
_chemical_formula_sum 'C22 H10 Au Cl4 F14 N3'
_chemical_formula_weight 921.10
_chemical_name_common '[N{(C3F7)C(2,6-Cl2C6H3)N}2]AuC2H4'
_chemical_name_systematic
;

 ?

;
_space_group_IT_number 15
_symmetry_cell_setting monoclinic
_symmetry_space_group_name_Hall '-C 2yc'
_symmetry_space_group_name_H-M 'C 1 2/c 1'
_atom_sites_solution_hydrogens geom
_atom_sites_solution_primary direct
_atom_sites_solution_secondary difmap
_audit_creation_method SHELXL-97
_cell_angle_alpha 90.00
_cell_angle_beta 93.808(1)
_cell_angle_gamma 90.00
_cell_formula_units_Z 8
_cell_length_a 22.7282(8)
_cell_length_b 10.5038(4)
_cell_length_c 23.3167(8)
_cell_measurement_reflns_used 9638
_cell_measurement_temperature 100(2)
_cell_measurement_theta_max 28.30
_cell_measurement_theta_min 2.33
_cell_volume 5554.2(3)
_computing_cell_refinement 'Bruker SMART'
_computing_data_collection 'Bruker SMART'
_computing_data_reduction 'Bruker SAINT'
_computing_molecular_graphics 'Bruker SHELXTL'
_computing_publication_material 'Bruker SHELXTL'
_computing_structure_refinement 'SHELXL-97 (Sheldrick, 1997)'
_computing_structure_solution 'SHELXS-97 (Sheldrick, 1990)'
_diffrn_ambient_temperature 100(2)
_diffrn_measured_fraction_theta_full 0.999
_diffrn_measured_fraction_theta_max 0.999
_diffrn_measurement_device_type 'CCD area detector'
_diffrn_measurement_method 'phi and omega scans'
_diffrn_radiation_monochromator graphite
_diffrn_radiation_source 'fine-focus sealed tube'
_diffrn_radiation_type MoK\a
_diffrn_radiation_wavelength 0.71073
_diffrn_reflns_av_R_equivalents 0.0158
_diffrn_reflns_av_sigmaI/netI 0.0144
_diffrn_reflns_limit_h_max 28
_diffrn_reflns_limit_h_min -28
_diffrn_reflns_limit_k_max 13
_diffrn_reflns_limit_k_min -13
_diffrn_reflns_limit_l_max 29
_diffrn_reflns_limit_l_min -29
_diffrn_reflns_number 20925
_diffrn_reflns_theta_full 27.00
_diffrn_reflns_theta_max 27.00
_diffrn_reflns_theta_min 2.14
_exptl_absorpt_coefficient_mu 5.798
_exptl_absorpt_correction_T_max 0.4055
_exptl_absorpt_correction_T_min 0.2842
_exptl_absorpt_correction_type multi-scan
_exptl_absorpt_process_details sadabs
_exptl_crystal_colour yellow
_exptl_crystal_density_diffrn 2.203
_exptl_crystal_density_meas 0
_exptl_crystal_density_method 'not measured'
_exptl_crystal_description parallelpipe
_exptl_crystal_F_000 3488
_exptl_crystal_size_max 0.29
_exptl_crystal_size_mid 0.25
_exptl_crystal_size_min 0.19
_refine_diff_density_max 1.441
_refine_diff_density_min -0.406
_refine_diff_density_rms 0.082
_refine_ls_extinction_method none
_refine_ls_goodness_of_fit_ref 1.063
_refine_ls_hydrogen_treatment mixed
_refine_ls_matrix_type full
_refine_ls_number_parameters 413
_refine_ls_number_reflns 6039
_refine_ls_number_restraints 0
_refine_ls_restrained_S_all 1.063
_refine_ls_R_factor_all 0.0183
_refine_ls_R_factor_gt 0.0171
_refine_ls_shift/su_max 0.008
_refine_ls_shift/su_mean 0.000
_refine_ls_structure_factor_coef Fsqd
_refine_ls_weighting_details 'calc w=1/[\s^2^(Fo^2^)+(0.0252P)^2^+6.9242P] where P=(Fo^2^+2Fc^2^)/3'
_refine_ls_weighting_scheme calc
_refine_ls_wR_factor_gt 0.0423
_refine_ls_wR_factor_ref 0.0428
_reflns_number_gt 5751
_reflns_number_total 6039
_reflns_threshold_expression >2sigma(I)
_cod_data_source_file ic800373u-file004_3.cif
_cod_data_source_block dias493s
_cod_depositor_comments
;
The following automatic conversions were performed:
'_symmetry_cell_setting' value 'Monoclinic' changed to 'monoclinic'
according to '/home/saulius/struct/CIF-dictionaries/cif_core.dic'
dictionary named 'cif_core.dic' version 2.4.1 from 2010-06-29.

Automatic conversion script
Id: cif_fix_enum 1527 2010-12-29 10:47:43Z saulius 
;
_cod_database_code 4305116

loop_
_symmetry_equiv_pos_as_xyz
'x, y, z'
'-x, y, -z+1/2'
'x+1/2, y+1/2, z'
'-x+1/2, y+1/2, -z+1/2'
'-x, -y, -z'
'x, -y, z-1/2'
'-x+1/2, -y+1/2, -z'
'x+1/2, -y+1/2, z-1/2'

loop_
_atom_site_label
_atom_site_type_symbol
_atom_site_fract_x
_atom_site_fract_y
_atom_site_fract_z
_atom_site_U_iso_or_equiv
_atom_site_adp_type
_atom_site_occupancy
_atom_site_symmetry_multiplicity
_atom_site_calc_flag
_atom_site_refinement_flags
_atom_site_disorder_assembly
_atom_site_disorder_group
Au Au 0.856012(3) 1.121442(7) 0.540051(3) 0.01615(3) Uani 1 1 d . . .
N1 N 0.86169(7) 0.99058(16) 0.61092(7) 0.0150(3) Uani 1 1 d . . .
N2 N 0.88444(7) 0.80240(16) 0.55974(7) 0.0151(3) Uani 1 1 d . . .
N3 N 0.86933(7) 0.95863(16) 0.48620(7) 0.0150(3) Uani 1 1 d . . .
C1 C 0.87504(9) 0.86990(18) 0.60666(9) 0.0140(4) Uani 1 1 d . . .
C2 C 0.87785(8) 0.84321(19) 0.50519(8) 0.0140(4) Uani 1 1 d . . .
C3 C 0.87853(9) 0.78627(19) 0.66143(8) 0.0173(4) Uani 1 1 d . . .
C4 C 0.91041(9) 0.65595(19) 0.65814(9) 0.0159(4) Uani 1 1 d . . .
C5 C 0.91333(9) 0.5780(2) 0.71504(9) 0.0197(4) Uani 1 1 d . . .
C6 C 0.88439(9) 0.72721(18) 0.46443(8) 0.0152(4) Uani 1 1 d . . .
C7 C 0.94953(9) 0.69087(19) 0.45781(9) 0.0177(4) Uani 1 1 d . . .
C8 C 0.96053(10) 0.5937(2) 0.40954(9) 0.0222(4) Uani 1 1 d . . .
C9 C 0.84678(9) 1.05392(18) 0.66215(9) 0.0173(4) Uani 1 1 d . . .
C10 C 0.78792(10) 1.0661(2) 0.67540(9) 0.0213(4) Uani 1 1 d . . .
C11 C 0.77197(12) 1.1417(2) 0.72068(11) 0.0302(5) Uani 1 1 d . . .
H11 H 0.7318 1.1484 0.7291 0.036 Uiso 1 1 calc R . .
C12 C 0.81503(13) 1.2072(2) 0.75344(10) 0.0348(6) Uani 1 1 d . . .
H12 H 0.8043 1.2581 0.7848 0.042 Uiso 1 1 calc R . .
C13 C 0.87345(12) 1.1991(2) 0.74084(10) 0.0300(5) Uani 1 1 d . . .
H13 H 0.9029 1.2446 0.7633 0.036 Uiso 1 1 calc R . .
C14 C 0.88881(11) 1.12405(19) 0.69515(10) 0.0212(4) Uani 1 1 d . . .
C15 C 0.85687(9) 0.99458(18) 0.42755(8) 0.0155(4) Uani 1 1 d . . .
C16 C 0.79959(9) 0.98275(19) 0.40205(9) 0.0181(4) Uani 1 1 d . . .
C17 C 0.78470(10) 1.0319(2) 0.34780(9) 0.0246(5) Uani 1 1 d . . .
H17 H 0.7456 1.0237 0.3311 0.030 Uiso 1 1 calc R . .
C18 C 0.82720(12) 1.0930(2) 0.31815(10) 0.0276(5) Uani 1 1 d . . .
H18 H 0.8172 1.1254 0.2807 0.033 Uiso 1 1 calc R . .
C19 C 0.88400(11) 1.1076(2) 0.34231(10) 0.0246(5) Uani 1 1 d . . .
H19 H 0.9130 1.1495 0.3217 0.029 Uiso 1 1 calc R . .
C20 C 0.89827(9) 1.05998(19) 0.39734(9) 0.0192(4) Uani 1 1 d . . .
C21 C 0.83942(15) 1.3112(2) 0.56046(12) 0.0356(6) Uani 1 1 d . . .
C22 C 0.84455(16) 1.3004(2) 0.50093(12) 0.0389(7) Uani 1 1 d . . .
Cl1 Cl 0.73346(2) 0.98885(6) 0.63268(3) 0.03019(12) Uani 1 1 d . . .
Cl2 Cl 0.96136(3) 1.11943(5) 0.67691(3) 0.03023(13) Uani 1 1 d . . .
Cl3 Cl 0.74681(2) 0.90577(6) 0.43976(2) 0.02399(11) Uani 1 1 d . . .
Cl4 Cl 0.96783(2) 1.08841(5) 0.42977(2) 0.02519(11) Uani 1 1 d . . .
F1 F 0.90684(7) 0.84971(12) 0.70571(5) 0.0278(3) Uani 1 1 d . . .
F2 F 0.82279(6) 0.76282(12) 0.67683(6) 0.0262(3) Uani 1 1 d . . .
F3 F 0.96610(5) 0.67730(12) 0.64486(5) 0.0201(2) Uani 1 1 d . . .
F4 F 0.88325(5) 0.57891(11) 0.61887(5) 0.0191(2) Uani 1 1 d . . .
F5 F 0.94490(6) 0.47331(12) 0.70771(5) 0.0240(3) Uani 1 1 d . . .
F6 F 0.85974(6) 0.54211(14) 0.72818(6) 0.0341(3) Uani 1 1 d . . .
F7 F 0.93822(7) 0.64105(13) 0.75943(6) 0.0307(3) Uani 1 1 d . . .
F8 F 0.85655(6) 0.62496(10) 0.48439(6) 0.0227(3) Uani 1 1 d . . .
F9 F 0.86028(5) 0.74978(11) 0.41058(5) 0.0203(3) Uani 1 1 d . . .
F10 F 0.97292(6) 0.64160(13) 0.50746(6) 0.0281(3) Uani 1 1 d . . .
F11 F 0.97947(6) 0.79733(12) 0.44593(6) 0.0267(3) Uani 1 1 d . . .
F12 F 0.93045(6) 0.48740(12) 0.41643(6) 0.0320(3) Uani 1 1 d . . .
F13 F 1.01773(6) 0.56548(14) 0.41259(6) 0.0314(3) Uani 1 1 d . . .
F14 F 0.94618(7) 0.64045(13) 0.35827(6) 0.0308(3) Uani 1 1 d . . .
H22B H 0.8796(14) 1.325(3) 0.4834(13) 0.038(8) Uiso 1 1 d . . .
H22A H 0.8110(14) 1.303(3) 0.4757(14) 0.040(8) Uiso 1 1 d . . .
H21A H 0.8007(14) 1.320(3) 0.5733(12) 0.035(7) Uiso 1 1 d . . .
H21B H 0.8692(13) 1.342(3) 0.5837(13) 0.029(7) Uiso 1 1 d . . .

loop_
_atom_site_aniso_label
_atom_site_aniso_U_11
_atom_site_aniso_U_22
_atom_site_aniso_U_33
_atom_site_aniso_U_23
_atom_site_aniso_U_13
_atom_site_aniso_U_12
Au 0.02349(5) 0.01157(5) 0.01376(5) -0.00026(2) 0.00398(3) 0.00055(3)
N1 0.0179(8) 0.0155(8) 0.0118(8) -0.0010(6) 0.0034(6) 0.0008(6)
N2 0.0173(8) 0.0146(8) 0.0135(8) -0.0005(6) 0.0024(6) 0.0018(6)
N3 0.0161(8) 0.0157(8) 0.0135(8) -0.0002(6) 0.0023(6) -0.0011(6)
C1 0.0140(9) 0.0152(9) 0.0129(9) 0.0001(7) 0.0013(7) -0.0006(7)
C2 0.0117(9) 0.0162(9) 0.0144(9) -0.0027(7) 0.0030(7) -0.0004(7)
C3 0.0227(10) 0.0162(9) 0.0134(9) -0.0017(7) 0.0037(7) 0.0017(8)
C4 0.0158(9) 0.0162(9) 0.0159(9) -0.0009(8) 0.0025(7) -0.0003(8)
C5 0.0207(10) 0.0194(10) 0.0193(10) 0.0041(8) 0.0030(8) 0.0047(8)
C6 0.0171(9) 0.0138(8) 0.0149(9) -0.0005(7) 0.0023(7) -0.0006(7)
C7 0.0186(10) 0.0171(9) 0.0175(10) 0.0003(8) 0.0019(7) 0.0018(8)
C8 0.0252(11) 0.0225(10) 0.0196(11) -0.0007(9) 0.0081(8) 0.0054(9)
C9 0.0258(11) 0.0116(9) 0.0151(9) 0.0006(7) 0.0063(8) 0.0022(8)
C10 0.0261(11) 0.0182(10) 0.0201(10) 0.0033(8) 0.0054(8) 0.0039(8)
C11 0.0399(14) 0.0255(11) 0.0275(12) 0.0052(10) 0.0201(10) 0.0116(10)
C12 0.0658(18) 0.0188(11) 0.0220(12) -0.0014(9) 0.0193(11) 0.0072(11)
C13 0.0543(16) 0.0163(10) 0.0201(11) -0.0039(8) 0.0071(10) -0.0064(10)
C14 0.0298(12) 0.0173(10) 0.0171(10) 0.0009(8) 0.0059(9) -0.0022(8)
C15 0.0201(10) 0.0146(9) 0.0119(9) -0.0010(7) 0.0016(7) 0.0011(8)
C16 0.0198(10) 0.0178(9) 0.0172(10) -0.0015(8) 0.0041(8) 0.0024(8)
C17 0.0259(11) 0.0280(11) 0.0195(10) -0.0028(9) -0.0008(8) 0.0066(9)
C18 0.0424(14) 0.0259(11) 0.0142(10) 0.0036(9) 0.0009(9) 0.0075(10)
C19 0.0379(13) 0.0199(10) 0.0167(11) 0.0021(8) 0.0085(9) -0.0018(9)
C20 0.0222(10) 0.0172(9) 0.0188(10) -0.0030(8) 0.0044(8) -0.0011(8)
C21 0.0584(18) 0.0129(10) 0.0367(15) -0.0014(10) 0.0124(13) 0.0055(11)
C22 0.068(2) 0.0167(11) 0.0330(15) 0.0069(10) 0.0126(14) 0.0061(12)
Cl1 0.0197(3) 0.0365(3) 0.0345(3) 0.0033(2) 0.0023(2) 0.0012(2)
Cl2 0.0265(3) 0.0376(3) 0.0267(3) -0.0042(2) 0.0025(2) -0.0125(2)
Cl3 0.0148(2) 0.0315(3) 0.0261(3) 0.0016(2) 0.00376(19) 0.0000(2)
Cl4 0.0235(3) 0.0267(3) 0.0257(3) -0.0006(2) 0.0042(2) -0.0096(2)
F1 0.0502(9) 0.0182(6) 0.0141(6) -0.0033(5) -0.0054(6) 0.0045(6)
F2 0.0259(7) 0.0249(6) 0.0297(7) 0.0101(5) 0.0162(5) 0.0090(5)
F3 0.0153(6) 0.0240(6) 0.0213(6) 0.0010(5) 0.0044(5) -0.0005(5)
F4 0.0222(6) 0.0155(5) 0.0192(6) -0.0028(5) -0.0019(5) -0.0007(5)
F5 0.0282(7) 0.0195(6) 0.0245(7) 0.0044(5) 0.0025(5) 0.0076(5)
F6 0.0259(7) 0.0364(8) 0.0414(8) 0.0197(7) 0.0128(6) 0.0043(6)
F7 0.0483(9) 0.0255(7) 0.0173(6) -0.0008(5) -0.0058(6) 0.0068(6)
F8 0.0287(7) 0.0162(6) 0.0245(7) -0.0044(5) 0.0122(5) -0.0067(5)
F9 0.0240(6) 0.0214(6) 0.0148(6) -0.0055(5) -0.0033(5) 0.0046(5)
F10 0.0309(7) 0.0351(7) 0.0176(6) -0.0020(5) -0.0037(5) 0.0154(6)
F11 0.0212(6) 0.0220(6) 0.0382(8) -0.0046(6) 0.0111(5) -0.0038(5)
F12 0.0418(8) 0.0193(6) 0.0366(8) -0.0079(6) 0.0155(6) -0.0028(6)
F13 0.0271(7) 0.0332(8) 0.0349(8) -0.0043(6) 0.0098(6) 0.0124(6)
F14 0.0400(8) 0.0340(7) 0.0186(7) -0.0028(6) 0.0047(6) 0.0135(6)

loop_
_atom_type_symbol
_atom_type_description
_atom_type_scat_dispersion_real
_atom_type_scat_dispersion_imag
_atom_type_scat_source
C C 0.0033 0.0016 'International Tables Vol C Tables 4.2.6.8 and 6.1.1.4'
H H 0.0000 0.0000 'International Tables Vol C Tables 4.2.6.8 and 6.1.1.4'
N N 0.0061 0.0033 'International Tables Vol C Tables 4.2.6.8 and 6.1.1.4'
F F 0.0171 0.0103 'International Tables Vol C Tables 4.2.6.8 and 6.1.1.4'
Cl Cl 0.1484 0.1585 'International Tables Vol C Tables 4.2.6.8 and 6.1.1.4'
Au Au -2.0133 8.8022 'International Tables Vol C Tables 4.2.6.8 and 6.1.1.4'

loop_
_geom_angle_atom_site_label_1
_geom_angle_atom_site_label_2
_geom_angle_atom_site_label_3
_geom_angle
_geom_angle_site_symmetry_1
_geom_angle_site_symmetry_3
_geom_angle_publ_flag
C21 Au C22 39.22(11) . . ?
C21 Au N1 115.98(9) . . ?
C22 Au N1 155.19(9) . . ?
C21 Au N3 157.56(9) . . ?
C22 Au N3 118.41(9) . . ?
N1 Au N3 86.38(6) . . ?
C1 N1 C9 125.73(17) . . ?
C1 N1 Au 124.34(13) . . ?
C9 N1 Au 109.89(12) . . ?
C1 N2 C2 126.49(17) . . ?
C2 N3 C15 126.00(17) . . ?
C2 N3 Au 124.38(13) . . ?
C15 N3 Au 108.75(12) . . ?
N1 C1 N2 128.91(18) . . ?
N1 C1 C3 119.12(17) . . ?
N2 C1 C3 111.91(16) . . ?
N3 C2 N2 128.72(18) . . ?
N3 C2 C6 122.62(17) . . ?
N2 C2 C6 108.63(16) . . ?
F1 C3 F2 106.91(16) . . ?
F1 C3 C1 110.21(16) . . ?
F2 C3 C1 108.83(16) . . ?
F1 C3 C4 105.75(16) . . ?
F2 C3 C4 107.38(16) . . ?
C1 C3 C4 117.27(16) . . ?
F4 C4 F3 109.97(16) . . ?
F4 C4 C3 111.74(16) . . ?
F3 C4 C3 108.32(16) . . ?
F4 C4 C5 104.84(16) . . ?
F3 C4 C5 107.29(16) . . ?
C3 C4 C5 114.54(16) . . ?
F7 C5 F6 108.18(18) . . ?
F7 C5 F5 107.94(17) . . ?
F6 C5 F5 107.79(17) . . ?
F7 C5 C4 113.26(18) . . ?
F6 C5 C4 110.94(17) . . ?
F5 C5 C4 108.55(16) . . ?
F8 C6 F9 106.82(15) . . ?
F8 C6 C7 108.23(16) . . ?
F9 C6 C7 106.33(15) . . ?
F8 C6 C2 110.31(15) . . ?
F9 C6 C2 112.26(15) . . ?
C7 C6 C2 112.61(16) . . ?
F10 C7 F11 108.67(17) . . ?
F10 C7 C6 109.60(16) . . ?
F11 C7 C6 108.39(16) . . ?
F10 C7 C8 107.32(16) . . ?
F11 C7 C8 106.80(16) . . ?
C6 C7 C8 115.85(17) . . ?
F14 C8 F12 109.08(19) . . ?
F14 C8 F13 108.34(18) . . ?
F12 C8 F13 108.44(18) . . ?
F14 C8 C7 111.82(18) . . ?
F12 C8 C7 110.93(17) . . ?
F13 C8 C7 108.14(18) . . ?
C14 C9 C10 117.35(19) . . ?
C14 C9 N1 121.00(18) . . ?
C10 C9 N1 120.74(19) . . ?
C11 C10 C9 121.5(2) . . ?
C11 C10 Cl1 119.42(19) . . ?
C9 C10 Cl1 119.07(16) . . ?
C12 C11 C10 119.6(2) . . ?
C12 C11 H11 120.2 . . ?
C10 C11 H11 120.2 . . ?
C13 C12 C11 120.4(2) . . ?
C13 C12 H12 119.8 . . ?
C11 C12 H12 119.8 . . ?
C12 C13 C14 119.5(2) . . ?
C12 C13 H13 120.3 . . ?
C14 C13 H13 120.3 . . ?
C13 C14 C9 121.6(2) . . ?
C13 C14 Cl2 119.78(19) . . ?
C9 C14 Cl2 118.56(16) . . ?
C20 C15 C16 117.98(18) . . ?
C20 C15 N3 121.10(18) . . ?
C16 C15 N3 120.16(18) . . ?
C17 C16 C15 121.17(19) . . ?
C17 C16 Cl3 120.07(17) . . ?
C15 C16 Cl3 118.76(15) . . ?
C18 C17 C16 119.5(2) . . ?
C18 C17 H17 120.2 . . ?
C16 C17 H17 120.2 . . ?
C19 C18 C17 120.8(2) . . ?
C19 C18 H18 119.6 . . ?
C17 C18 H18 119.6 . . ?
C18 C19 C20 119.3(2) . . ?
C18 C19 H19 120.4 . . ?
C20 C19 H19 120.4 . . ?
C15 C20 C19 121.2(2) . . ?
C15 C20 Cl4 119.45(16) . . ?
C19 C20 Cl4 119.30(17) . . ?
C22 C21 Au 70.72(14) . . ?
C22 C21 H21A 117.2(18) . . ?
Au C21 H21A 110.1(19) . . ?
C22 C21 H21B 121.1(19) . . ?
Au C21 H21B 110.2(19) . . ?
H21A C21 H21B 117(3) . . ?
C21 C22 Au 70.06(14) . . ?
C21 C22 H22B 121.8(18) . . ?
Au C22 H22B 110.5(19) . . ?
C21 C22 H22A 120(2) . . ?
Au C22 H22A 112(2) . . ?
H22B C22 H22A 113(3) . . ?

loop_
_geom_bond_atom_site_label_1
_geom_bond_atom_site_label_2
_geom_bond_distance
_geom_bond_site_symmetry_2
_geom_bond_publ_flag
Au C21 2.089(2) . ?
Au C22 2.098(2) . ?
Au N1 2.1467(16) . ?
Au N3 2.1549(17) . ?
N1 C1 1.309(2) . ?
N1 C9 1.428(2) . ?
N2 C1 1.333(3) . ?
N2 C2 1.341(3) . ?
N3 C2 1.301(3) . ?
N3 C15 1.429(2) . ?
C1 C3 1.548(3) . ?
C2 C6 1.559(3) . ?
C3 F1 1.355(2) . ?
C3 F2 1.362(2) . ?
C3 C4 1.553(3) . ?
C4 F4 1.341(2) . ?
C4 F3 1.342(2) . ?
C4 C5 1.557(3) . ?
C5 F7 1.324(3) . ?
C5 F6 1.330(3) . ?
C5 F5 1.330(2) . ?
C6 F8 1.345(2) . ?
C6 F9 1.357(2) . ?
C6 C7 1.547(3) . ?
C7 F10 1.345(2) . ?
C7 F11 1.347(2) . ?
C7 C8 1.552(3) . ?
C8 F14 1.313(3) . ?
C8 F12 1.324(3) . ?
C8 F13 1.331(3) . ?
C9 C14 1.396(3) . ?
C9 C10 1.399(3) . ?
C10 C11 1.388(3) . ?
C10 Cl1 1.738(2) . ?
C11 C12 1.384(4) . ?
C11 H11 0.9500 . ?
C12 C13 1.381(4) . ?
C12 H12 0.9500 . ?
C13 C14 1.389(3) . ?
C13 H13 0.9500 . ?
C14 Cl2 1.731(2) . ?
C15 C20 1.393(3) . ?
C15 C16 1.400(3) . ?
C16 C17 1.387(3) . ?
C16 Cl3 1.734(2) . ?
C17 C18 1.383(3) . ?
C17 H17 0.9500 . ?
C18 C19 1.382(4) . ?
C18 H18 0.9500 . ?
C19 C20 1.395(3) . ?
C19 H19 0.9500 . ?
C20 Cl4 1.732(2) . ?
C21 C22 1.405(4) . ?
C21 H21A 0.95(3) . ?
C21 H21B 0.90(3) . ?
C22 H22B 0.96(3) . ?
C22 H22A 0.93(3) . ?
